data_7021381
loop_
_publ_author_name
'Barcel\'o-Oliver, Miquel'
'Baquero, Beatriz Adriana'
'Bauz\'a, Antonio'
'Garc\'ia-Raso, Angel'
'Vich, Roberto'
'Mata, Ignasi'
'Molins, Elies'
'Terr\'on, Angel'
'Frontera, Antonio'

_publ_section_title
;
 Experimental and theoretical studies on the coordination chemistry of the
 N(1)-hexyl substituted pyrimidines (uracil, 5-fluorouracil and cytosine).
;
_journal_issue 21
_journal_name_full 'Dalton transactions (Cambridge, England : 2003)'
_journal_page_first 7631
_journal_page_last 7642
_journal_paper_doi 10.1039/c3dt32922d
_journal_volume 42
_journal_year 2013
_chemical_compound_source 'synthesis as described'
_chemical_formula_moiety 'C10 H16 N3 O1'
_chemical_formula_sum 'C10 H17 Br Cd0.5 N3 O'
_chemical_formula_weight 331.38
_chemical_name_systematic
;
?
;
_space_group_IT_number 15
_symmetry_cell_setting monoclinic
_symmetry_Int_Tables_number 15
_symmetry_space_group_name_Hall '-C 2yc'
_symmetry_space_group_name_H-M 'C 1 2/c 1'
_atom_sites_solution_hydrogens geom
_atom_sites_solution_primary direct
_atom_sites_solution_secondary difmap
_audit_conform_dict_location ftp://ftp.iucr.org/pub/cif_core.dic
_audit_conform_dict_name cif_core.dic
_audit_conform_dict_version 2.4
_audit_creation_date 2012-10-03T20:41:42-00:00
_audit_creation_method 'WinGX routine CIF_UPDATE'
_cell_angle_alpha 90
_cell_angle_beta 96.062(16)
_cell_angle_gamma 90
_cell_formula_units_Z 8
_cell_length_a 12.425(2)
_cell_length_b 15.0289(17)
_cell_length_c 14.569(2)
_cell_measurement_reflns_used 25
_cell_measurement_temperature 294(2)
_cell_measurement_theta_max 17.1
_cell_measurement_theta_min 11.6
_cell_measurement_wavelength 0.71073
_cell_volume 2705.3(7)
_computing_cell_refinement 'CAD4 Express (Enraf Nonius, 1994)'
_computing_data_collection 'CAD4 Express (Enraf Nonius, 1994)'
_computing_data_reduction 'XCAD4 (Harms & Wocadlo, 1995)'
_computing_molecular_graphics 'Ortep-3 for Windows (Farrugia, 1997)'
_computing_publication_material 'WinGX publication routines (Farrugia, 1999)'
_computing_structure_refinement 'SHELXL-97 (Sheldrick, 1997)'
_diffrn_ambient_temperature 294(2)
_diffrn_detector 'scintillation LiI'
_diffrn_detector_dtime 1.195
_diffrn_measured_fraction_theta_full 1
_diffrn_measured_fraction_theta_max 1
_diffrn_measurement_device '\k-geometry diffractometer'
_diffrn_measurement_device_type 'Enraf Nonius CAD4'
_diffrn_measurement_method 'non-profiled \w scans'
_diffrn_orient_matrix_type
;
x-axis points to radiation source
the matrix is specified in reciprocal space
;
_diffrn_orient_matrix_UB_11 -0.072141
_diffrn_orient_matrix_UB_12 0.030163
_diffrn_orient_matrix_UB_13 -0.007789
_diffrn_orient_matrix_UB_21 0.03122
_diffrn_orient_matrix_UB_22 0.051825
_diffrn_orient_matrix_UB_23 0.036755
_diffrn_orient_matrix_UB_31 0.019332
_diffrn_orient_matrix_UB_32 0.028851
_diffrn_orient_matrix_UB_33 -0.057903
_diffrn_radiation_monochromator graphite
_diffrn_radiation_probe x-ray
_diffrn_radiation_type MoK\a
_diffrn_radiation_wavelength 0.71073
_diffrn_reflns_av_unetI/netI 0.0321
_diffrn_reflns_limit_h_max 14
_diffrn_reflns_limit_h_min -14
_diffrn_reflns_limit_k_max 17
_diffrn_reflns_limit_k_min 0
_diffrn_reflns_limit_l_max 17
_diffrn_reflns_limit_l_min 0
_diffrn_reflns_number 2377
_diffrn_reflns_theta_full 24.97
_diffrn_reflns_theta_max 24.97
_diffrn_reflns_theta_min 2.13
_diffrn_source 'Enraf Nonius FR590'
_diffrn_standards_decay_% 0
_diffrn_standards_interval_time 60
_diffrn_standards_number 2
_exptl_absorpt_coefficient_mu 3.787
_exptl_absorpt_correction_T_max 0.2558
_exptl_absorpt_correction_T_min 0.2299
_exptl_absorpt_correction_type refdelf
_exptl_absorpt_process_details
;
Walker, N. & Stuart, D (1983) Acta. Cryst. A39, 158-166
;
_exptl_crystal_colour colourless
_exptl_crystal_density_diffrn 1.627
_exptl_crystal_density_method 'not measured'
_exptl_crystal_description prism
_exptl_crystal_F_000 1320
_exptl_crystal_size_max 0.45
_exptl_crystal_size_mid 0.36
_exptl_crystal_size_min 0.33
_refine_diff_density_max 0.558
_refine_diff_density_min -0.572
_refine_diff_density_rms 0.09
_refine_ls_extinction_method none
_refine_ls_goodness_of_fit_ref 1.055
_refine_ls_hydrogen_treatment constr
_refine_ls_matrix_type full
_refine_ls_number_parameters 142
_refine_ls_number_reflns 2377
_refine_ls_number_restraints 0
_refine_ls_restrained_S_all 1.055
_refine_ls_R_factor_all 0.0501
_refine_ls_R_factor_gt 0.0351
_refine_ls_shift/su_max 0
_refine_ls_shift/su_mean 0
_refine_ls_structure_factor_coef Fsqd
_refine_ls_weighting_details 'calc w=1/[\s^2^(Fo^2^)+(0.0438P)^2^+3.4556P] where P=(Fo^2^+2Fc^2^)/3'
_refine_ls_weighting_scheme calc
_refine_ls_wR_factor_gt 0.0802
_refine_ls_wR_factor_ref 0.0851
_reflns_number_gt 1921
_reflns_number_total 2377
_reflns_threshold_expression >2sigma(I)
_cod_data_source_file c3dt32922d.txt
_cod_data_source_block pm171
_cod_original_cell_volume 2705.3(6)
_cod_original_sg_symbol_H-M 'C 2/c'
_cod_original_formula_sum 'C10 H17 Br Cd0.50 N3 O'
_cod_database_code 7021381

loop_
_symmetry_equiv_pos_as_xyz
'x, y, z'
'-x, y, -z+1/2'
'x+1/2, y+1/2, z'
'-x+1/2, y+1/2, -z+1/2'
'-x, -y, -z'
'x, -y, z-1/2'
'-x+1/2, -y+1/2, -z'
'x+1/2, -y+1/2, z-1/2'

loop_
_atom_site_label
_atom_site_type_symbol
_atom_site_fract_x
_atom_site_fract_y
_atom_site_fract_z
_atom_site_U_iso_or_equiv
_atom_site_adp_type
_atom_site_occupancy
_atom_site_symmetry_multiplicity
_atom_site_calc_flag
_atom_site_refinement_flags
Cd1 Cd 0.5 0.58188(3) 0.25 0.03910(15) Uani 1 2 d S
Br1 Br 0.44782(4) 0.68495(3) 0.10991(3) 0.05639(17) Uani 1 1 d .
N1 N 0.2599(3) 0.3763(2) 0.2253(2) 0.0465(9) Uani 1 1 d .
N3 N 0.3703(3) 0.4902(2) 0.2946(2) 0.0369(7) Uani 1 1 d .
N4 N 0.3772(3) 0.5200(3) 0.4490(2) 0.0530(10) Uani 1 1 d .
H4A H 0.4216 0.5626 0.4413 0.064 Uiso 1 1 calc R
H4B H 0.3582 0.5093 0.503 0.064 Uiso 1 1 calc R
O2 O 0.3694(2) 0.4595(2) 0.14395(18) 0.0506(7) Uani 1 1 d .
C2 C 0.3345(3) 0.4430(3) 0.2182(3) 0.0405(9) Uani 1 1 d .
C4 C 0.3382(3) 0.4710(3) 0.3777(3) 0.0440(10) Uani 1 1 d .
C5 C 0.2651(4) 0.4008(3) 0.3859(3) 0.0586(13) Uani 1 1 d .
H5 H 0.2432 0.3854 0.4429 0.07 Uiso 1 1 calc R
C6 C 0.2279(4) 0.3566(3) 0.3089(3) 0.0592(12) Uani 1 1 d .
H6 H 0.1783 0.3108 0.3132 0.071 Uiso 1 1 calc R
C7 C 0.2164(4) 0.3255(3) 0.1435(3) 0.0553(12) Uani 1 1 d .
H7A H 0.2274 0.3592 0.0885 0.066 Uiso 1 1 calc R
H7B H 0.1391 0.3178 0.1449 0.066 Uiso 1 1 calc R
C8 C 0.2692(4) 0.2343(3) 0.1380(4) 0.0639(14) Uani 1 1 d .
H8A H 0.2608 0.2021 0.1945 0.077 Uiso 1 1 calc R
H8B H 0.2308 0.2014 0.0874 0.077 Uiso 1 1 calc R
C9 C 0.3878(4) 0.2366(3) 0.1241(4) 0.0620(13) Uani 1 1 d .
H9A H 0.427 0.2687 0.1749 0.074 Uiso 1 1 calc R
H9B H 0.3969 0.2685 0.0676 0.074 Uiso 1 1 calc R
C10 C 0.4357(5) 0.1439(4) 0.1187(4) 0.0801(17) Uani 1 1 d .
H10A H 0.3982 0.1126 0.0665 0.096 Uiso 1 1 calc R
H10B H 0.4243 0.1112 0.1742 0.096 Uiso 1 1 calc R
C11 C 0.5567(6) 0.1462(5) 0.1080(4) 0.097(2) Uani 1 1 d .
H11A H 0.5676 0.1748 0.0501 0.117 Uiso 1 1 calc R
H11B H 0.5934 0.1815 0.1575 0.117 Uiso 1 1 calc R
C12 C 0.6062(7) 0.0548(6) 0.1099(6) 0.145(4) Uani 1 1 d .
H12A H 0.5755 0.0216 0.0572 0.217 Uiso 1 1 calc R
H12B H 0.5917 0.0247 0.1654 0.217 Uiso 1 1 calc R
H12C H 0.683 0.0599 0.1082 0.217 Uiso 1 1 calc R

loop_
_atom_site_aniso_label
_atom_site_aniso_U_11
_atom_site_aniso_U_22
_atom_site_aniso_U_33
_atom_site_aniso_U_23
_atom_site_aniso_U_13
_atom_site_aniso_U_12
Cd1 0.0466(3) 0.0343(2) 0.0377(2) 0 0.01050(18) 0
Br1 0.0758(4) 0.0465(3) 0.0474(3) 0.00900(19) 0.0091(2) 0.0144(2)
N1 0.050(2) 0.046(2) 0.042(2) 0.0016(16) 0.0004(16) -0.0099(17)
N3 0.0478(19) 0.0375(18) 0.0254(16) 0.0004(13) 0.0032(14) -0.0025(15)
N4 0.075(3) 0.058(2) 0.0270(17) 0.0013(17) 0.0119(17) -0.009(2)
O2 0.066(2) 0.0566(19) 0.0305(15) -0.0024(13) 0.0106(14) -0.0112(16)
C2 0.044(2) 0.038(2) 0.039(2) 0.0031(18) 0.0024(18) -0.0030(18)
C4 0.050(2) 0.051(3) 0.032(2) 0.0029(19) 0.0053(18) 0.003(2)
C5 0.065(3) 0.069(3) 0.044(3) 0.010(2) 0.019(2) -0.014(3)
C6 0.059(3) 0.055(3) 0.065(3) 0.003(3) 0.012(2) -0.015(2)
C7 0.055(3) 0.054(3) 0.053(3) -0.013(2) -0.010(2) -0.008(2)
C8 0.072(3) 0.052(3) 0.064(3) -0.010(2) -0.009(3) -0.007(3)
C9 0.067(3) 0.062(3) 0.056(3) 0.001(2) 0.001(2) 0.005(3)
C10 0.094(4) 0.081(4) 0.062(3) -0.006(3) -0.009(3) 0.025(4)
C11 0.104(5) 0.113(5) 0.076(4) 0.025(4) 0.014(4) 0.041(5)
C12 0.165(8) 0.159(8) 0.111(6) 0.013(6) 0.019(6) 0.099(7)

loop_
_atom_type_symbol
_atom_type_description
_atom_type_scat_dispersion_real
_atom_type_scat_dispersion_imag
_atom_type_scat_source
C C 0.0033 0.0016 'International Tables Vol C Tables 4.2.6.8 and 6.1.1.4'
H H 0 0 'International Tables Vol C Tables 4.2.6.8 and 6.1.1.4'
N N 0.0061 0.0033 'International Tables Vol C Tables 4.2.6.8 and 6.1.1.4'
O O 0.0106 0.006 'International Tables Vol C Tables 4.2.6.8 and 6.1.1.4'
Br Br -0.2901 2.4595 'International Tables Vol C Tables 4.2.6.8 and 6.1.1.4'
Cd Cd -0.8075 1.2024 'International Tables Vol C Tables 4.2.6.8 and 6.1.1.4'

loop_
_geom_angle_atom_site_label_1
_geom_angle_atom_site_label_2
_geom_angle_atom_site_label_3
_geom_angle
_geom_angle_site_symmetry_1
_geom_angle_site_symmetry_3
N3 Cd1 N3 105.16(16) . 2_655
N3 Cd1 Br1 105.30(8) . 2_655
N3 Cd1 Br1 117.59(8) 2_655 2_655
N3 Cd1 Br1 117.59(8) . .
N3 Cd1 Br1 105.30(8) 2_655 .
Br1 Cd1 Br1 106.52(3) 2_655 .
C6 N1 C2 119.4(4) . .
C6 N1 C7 119.8(4) . .
C2 N1 C7 120.7(4) . .
C4 N3 C2 121.5(3) . .
C4 N3 Cd1 132.6(3) . .
C2 N3 Cd1 105.3(2) . .
O2 C2 N3 120.0(4) . .
O2 C2 N1 120.9(4) . .
N3 C2 N1 119.1(4) . .
N4 C4 N3 117.8(4) . .
N4 C4 C5 122.5(4) . .
N3 C4 C5 119.6(4) . .
C6 C5 C4 117.9(4) . .
C5 C6 N1 122.4(4) . .
N1 C7 C8 112.7(4) . .
C9 C8 C7 114.8(4) . .
C8 C9 C10 112.3(5) . .
C9 C10 C11 112.3(6) . .
C12 C11 C10 112.5(7) . .

loop_
_geom_bond_atom_site_label_1
_geom_bond_atom_site_label_2
_geom_bond_distance
_geom_bond_site_symmetry_2
Cd1 N3 2.266(3) .
Cd1 N3 2.266(3) 2_655
Cd1 Br1 2.5896(6) 2_655
Cd1 Br1 2.5896(6) .
N1 C6 1.354(6) .
N1 C2 1.376(5) .
N1 C7 1.469(5) .
N3 C4 1.346(5) .
N3 C2 1.355(5) .
N4 C4 1.323(5) .
O2 C2 1.233(5) .
C4 C5 1.405(6) .
C5 C6 1.343(7) .
C7 C8 1.525(7) .
C8 C9 1.509(7) .
C9 C10 1.519(7) .
C10 C11 1.528(8) .
C11 C12 1.503(9) .

loop_
_geom_torsion_atom_site_label_1
_geom_torsion_atom_site_label_2
_geom_torsion_atom_site_label_3
_geom_torsion_atom_site_label_4
_geom_torsion
_geom_torsion_site_symmetry_1
N3 Cd1 N3 C4 109.5(4) 2_655
Br1 Cd1 N3 C4 -15.3(4) 2_655
Br1 Cd1 N3 C4 -133.7(3) .
N3 Cd1 N3 C2 -61.7(2) 2_655
Br1 Cd1 N3 C2 173.5(2) 2_655
Br1 Cd1 N3 C2 55.1(3) .
C4 N3 C2 O2 -176.6(4) .
Cd1 N3 C2 O2 -4.1(4) .
C4 N3 C2 N1 2.9(6) .
Cd1 N3 C2 N1 175.3(3) .
C6 N1 C2 O2 176.3(4) .
C7 N1 C2 O2 -2.6(6) .
C6 N1 C2 N3 -3.1(6) .
C7 N1 C2 N3 178.0(4) .
C2 N3 C4 N4 179.7(4) .
Cd1 N3 C4 N4 9.6(6) .
C2 N3 C4 C5 -0.5(6) .
Cd1 N3 C4 C5 -170.6(3) .
N4 C4 C5 C6 178.2(4) .
N3 C4 C5 C6 -1.6(7) .
C4 C5 C6 N1 1.4(8) .
C2 N1 C6 C5 1.0(7) .
C7 N1 C6 C5 179.9(5) .
C6 N1 C7 C8 -77.6(6) .
C2 N1 C7 C8 101.3(5) .
N1 C7 C8 C9 -65.6(6) .
C7 C8 C9 C10 -179.7(4) .
C8 C9 C10 C11 -178.0(4) .
C9 C10 C11 C12 175.6(5) .
